data_1525612
loop_
_publ_author_name
'Bartl, H.'

_publ_section_title
;
 Roentgen-Einkristalluntersuchungen an (Ca O)3 (Al2 O3) (H2 O)6 und an (Ca
 O)12 (Al2 O3)7 (H2 O), neuer Vorschlag zur (Ca O)12 (Al2 O3)7-Struktur
;
_journal_name_full
;
Neues Jahrbuch fuer Mineralogie. Monatshefte (Band=Jahr) (1950-)
;
_journal_page_first 404
_journal_page_last 413
_journal_volume 1969
_journal_year 1969
_chemical_formula_sum 'Al2 Ca3 H12 O12'
_chemical_name_systematic 'Ca3 Al2 (H O)12'
_space_group_IT_number 230
_symmetry_space_group_name_Hall '-I 4bd 2c 3'
_symmetry_space_group_name_H-M 'I a -3 d'
_cell_angle_alpha 90
_cell_angle_beta 90
_cell_angle_gamma 90
_cell_formula_units_Z 8
_cell_length_a 12.5755
_cell_length_b 12.5755
_cell_length_c 12.5755
_cell_volume 1988.730
_citation_journal_id_ASTM NJMMAW
_cod_data_source_file Bartl_NJMMAW_1969_891.cif
_cod_data_source_block H12Al2Ca3O12
_cod_original_cell_volume 1988.73
_cod_original_formula_sum 'H12 Al2 Ca3 O12'
_cod_database_code 1525612

loop_
_symmetry_equiv_pos_as_xyz
x,y,z
-y+1/4,x+3/4,z+1/4
-x+1/2,-y,z+1/2
y+1/4,-x+1/4,z+3/4
x,-y,-z+1/2
y+1/4,x+3/4,-z+3/4
-x+1/2,y,-z
-y+1/4,-x+1/4,-z+1/4
z,x,y
-x+1/4,z+3/4,y+1/4
-z+1/2,-x,y+1/2
x+1/4,-z+1/4,y+3/4
z,-x,-y+1/2
x+1/4,z+3/4,-y+3/4
-z+1/2,x,-y
-x+1/4,-z+1/4,-y+1/4
y,z,x
y+1/2,-z+1/2,-x
z+3/4,y+1/4,-x+1/4
-y,z+1/2,-x+1/2
-z+1/4,-y+1/4,-x+1/4
-y+1/2,-z,x+1/2
z+3/4,-y+3/4,x+1/4
-z+3/4,y+1/4,x+3/4
-x,-y,-z
y-1/4,-x-3/4,-z-1/4
x-1/2,y,-z-1/2
-y-1/4,x-1/4,-z-3/4
-x,y,z-1/2
-y-1/4,-x-3/4,z-3/4
x-1/2,-y,z
y-1/4,x-1/4,z-1/4
-z,-x,-y
x-1/4,-z-3/4,-y-1/4
z-1/2,x,-y-1/2
-x-1/4,z-1/4,-y-3/4
-z,x,y-1/2
-x-1/4,-z-3/4,y-3/4
z-1/2,-x,y
x-1/4,z-1/4,y-1/4
-y,-z,-x
-y-1/2,z-1/2,x
-z-3/4,-y-1/4,x-1/4
y,-z-1/2,x-1/2
z-1/4,y-1/4,x-1/4
y-1/2,z,-x-1/2
-z-3/4,y-3/4,-x-1/4
z-3/4,-y-1/4,-x-3/4
x+1/2,y+1/2,z+1/2
-y+3/4,x+5/4,z+3/4
-x+1,-y+1/2,z+1
y+3/4,-x+3/4,z+5/4
x+1/2,-y+1/2,-z+1
y+3/4,x+5/4,-z+5/4
-x+1,y+1/2,-z+1/2
-y+3/4,-x+3/4,-z+3/4
z+1/2,x+1/2,y+1/2
-x+3/4,z+5/4,y+3/4
-z+1,-x+1/2,y+1
x+3/4,-z+3/4,y+5/4
z+1/2,-x+1/2,-y+1
x+3/4,z+5/4,-y+5/4
-z+1,x+1/2,-y+1/2
-x+3/4,-z+3/4,-y+3/4
y+1/2,z+1/2,x+1/2
y+1,-z+1,-x+1/2
z+5/4,y+3/4,-x+3/4
-y+1/2,z+1,-x+1
-z+3/4,-y+3/4,-x+3/4
-y+1,-z+1/2,x+1
z+5/4,-y+5/4,x+3/4
-z+5/4,y+3/4,x+5/4
-x+1/2,-y+1/2,-z+1/2
y+1/4,-x-1/4,-z+1/4
x,y+1/2,-z
-y+1/4,x+1/4,-z-1/4
-x+1/2,y+1/2,z
-y+1/4,-x-1/4,z-1/4
x,-y+1/2,z+1/2
y+1/4,x+1/4,z+1/4
-z+1/2,-x+1/2,-y+1/2
x+1/4,-z-1/4,-y+1/4
z,x+1/2,-y
-x+1/4,z+1/4,-y-1/4
-z+1/2,x+1/2,y
-x+1/4,-z-1/4,y-1/4
z,-x+1/2,y+1/2
x+1/4,z+1/4,y+1/4
-y+1/2,-z+1/2,-x+1/2
-y,z,x+1/2
-z-1/4,-y+1/4,x+1/4
y+1/2,-z,x
z+1/4,y+1/4,x+1/4
y,z+1/2,-x
-z-1/4,y-1/4,-x+1/4
z-1/4,-y+1/4,-x-1/4

loop_
_atom_site_label
_atom_site_type_symbol
_atom_site_fract_x
_atom_site_fract_y
_atom_site_fract_z
_atom_site_occupancy
_atom_site_U_iso_or_equiv
Ca1 Ca+2 0 0.25 0.125 1 0.0
Al1 Al+3 0 0 0 1 0.0
O1 O-2 0.0294 0.0528 0.1401 1 0.0
